data_4507317
loop_
_publ_author_name
'Perlovich, German L.'
'Proshin, Alexey N.'
'Ol&#x2019;khovich, Marina V.'
'Sharapova, Angelica V.'
'Lermontov, Anatoly S.'

_publ_section_title
;
 Novel Spiro-Derivatives of 1,3-Thiazine Molecular Crystals: Structural
 and Thermodynamic Aspects
;
_journal_issue 2
_journal_name_full 'Crystal Growth &amp; Design'
_journal_page_first 804
_journal_paper_doi 10.1021/cg301511x
_journal_volume 13
_journal_year 2013
_chemical_formula_sum 'C15 H19 Br N2 S'
_chemical_formula_weight 339.29
_chemical_name_systematic
; 
 ? 
;
_space_group_IT_number 14
_symmetry_cell_setting monoclinic
_symmetry_space_group_name_Hall '-P 2ybc'
_symmetry_space_group_name_H-M 'P 1 21/c 1'
_atom_sites_solution_hydrogens geom
_atom_sites_solution_primary direct
_atom_sites_solution_secondary difmap
_audit_creation_method SHELXL-97
_cell_angle_alpha 90.00
_cell_angle_beta 104.832(3)
_cell_angle_gamma 90.00
_cell_formula_units_Z 4
_cell_length_a 13.000(3)
_cell_length_b 15.170(3)
_cell_length_c 7.7773(16)
_cell_measurement_reflns_used 3375
_cell_measurement_temperature 173(2)
_cell_measurement_theta_max 26.45
_cell_measurement_theta_min 2.69
_cell_volume 1482.7(5)
_computing_cell_refinement 'Bruker SMART'
_computing_data_collection 'Bruker SMART'
_computing_data_reduction 'Bruker SAINT'
_computing_molecular_graphics 'Bruker SHELXTL'
_computing_publication_material 'Bruker SHELXTL'
_computing_structure_refinement 'SHELXL-97 (Sheldrick, 1997)'
_computing_structure_solution 'SHELXS-97 (Sheldrick, 1990)'
_diffrn_ambient_temperature 173(2)
_diffrn_measured_fraction_theta_full 0.998
_diffrn_measured_fraction_theta_max 0.998
_diffrn_measurement_device_type 'Bruker SMART APEX II'
_diffrn_measurement_method \w
_diffrn_radiation_monochromator graphite
_diffrn_radiation_source 'fine-focus sealed tube'
_diffrn_radiation_type MoK\a
_diffrn_radiation_wavelength 0.71073
_diffrn_reflns_av_R_equivalents 0.0428
_diffrn_reflns_av_sigmaI/netI 0.0385
_diffrn_reflns_limit_h_max 16
_diffrn_reflns_limit_h_min -16
_diffrn_reflns_limit_k_max 19
_diffrn_reflns_limit_k_min -19
_diffrn_reflns_limit_l_max 9
_diffrn_reflns_limit_l_min -9
_diffrn_reflns_number 11921
_diffrn_reflns_theta_full 26.58
_diffrn_reflns_theta_max 26.58
_diffrn_reflns_theta_min 2.69
_diffrn_standards_decay_% 0
_diffrn_standards_interval_time 0
_diffrn_standards_number 0
_exptl_absorpt_coefficient_mu 2.902
_exptl_absorpt_correction_T_max 0.9180
_exptl_absorpt_correction_T_min 0.6086
_exptl_absorpt_correction_type multi-scan
_exptl_absorpt_process_details 'SADABS (Bruker, 2004)'
_exptl_crystal_colour colourless
_exptl_crystal_density_diffrn 1.520
_exptl_crystal_density_meas ?
_exptl_crystal_density_method 'not measured'
_exptl_crystal_description sheet
_exptl_crystal_F_000 696
_exptl_crystal_size_max 0.19
_exptl_crystal_size_mid 0.08
_exptl_crystal_size_min 0.03
_refine_diff_density_max 0.341
_refine_diff_density_min -0.333
_refine_diff_density_rms 0.062
_refine_ls_extinction_method none
_refine_ls_goodness_of_fit_ref 1.033
_refine_ls_hydrogen_treatment mixed
_refine_ls_matrix_type full
_refine_ls_number_parameters 176
_refine_ls_number_reflns 3090
_refine_ls_number_restraints 0
_refine_ls_restrained_S_all 1.033
_refine_ls_R_factor_all 0.0398
_refine_ls_R_factor_gt 0.0280
_refine_ls_shift/su_max 0.001
_refine_ls_shift/su_mean 0.000
_refine_ls_structure_factor_coef Fsqd
_refine_ls_weighting_details 'calc w=1/[\s^2^(Fo^2^)+(0.0322P)^2^+0.1902P] where P=(Fo^2^+2Fc^2^)/3'
_refine_ls_weighting_scheme calc
_refine_ls_wR_factor_gt 0.0664
_refine_ls_wR_factor_ref 0.0692
_reflns_number_gt 2511
_reflns_number_total 3090
_reflns_threshold_expression I>2\s(I)
_cod_data_source_file cg301511x_si_005.cif
_cod_data_source_block CCDC_894492
_cod_depositor_comments
;
The following automatic conversions were performed:

'_symmetry_cell_setting' value 'Monoclinic' changed to 'monoclinic'
according to /home/saulius/struct/CIF-dictionaries/cif_core.dic
dictionary named 'cif_core.dic' version 2.4.2 from 2011-04-26.

Automatic conversion script
Id: cif_fix_values 1891 2012-01-12 08:04:46Z andrius 

The following automatic conversions were performed:

'_exptl_crystal_density_meas' value 'not measured' was changed to '?'
- the value is perceived as not measured.

Automatic conversion script
Id: cif_fix_values 3008 2015-01-20 13:52:24Z robertas 
;
_cod_original_sg_symbol_H-M P2(1)/c
_cod_database_code 4507317

loop_
_symmetry_equiv_pos_as_xyz
'x, y, z'
'-x, y+1/2, -z+1/2'
'-x, -y, -z'
'x, -y-1/2, z-1/2'

loop_
_atom_site_label
_atom_site_type_symbol
_atom_site_fract_x
_atom_site_fract_y
_atom_site_fract_z
_atom_site_U_iso_or_equiv
_atom_site_adp_type
_atom_site_occupancy
_atom_site_symmetry_multiplicity
_atom_site_calc_flag
_atom_site_refinement_flags
N1 N 0.47832(14) 0.25020(12) -0.0617(3) 0.0234(4) Uani 1 1 d .
C5 C 0.21991(16) 0.24683(13) 0.0607(3) 0.0240(5) Uani 1 1 d .
H5A H 0.1731 0.2856 0.0998 0.029 Uiso 1 1 calc R
C4 C 0.19504(16) 0.15875(14) 0.0332(3) 0.0227(4) Uani 1 1 d .
C3 C 0.26270(17) 0.10153(14) -0.0216(3) 0.0252(5) Uani 1 1 d .
H3A H 0.2445 0.0410 -0.0409 0.030 Uiso 1 1 calc R
C2 C 0.35730(17) 0.13286(13) -0.0484(3) 0.0234(5) Uani 1 1 d .
H2A H 0.4045 0.0935 -0.0849 0.028 Uiso 1 1 calc R
C1 C 0.38374(15) 0.22149(13) -0.0224(3) 0.0196(4) Uani 1 1 d .
C6 C 0.31389(16) 0.27821(13) 0.0306(3) 0.0222(4) Uani 1 1 d .
H6A H 0.3307 0.3391 0.0465 0.027 Uiso 1 1 calc R
S1 S 0.63243(4) 0.34452(4) -0.11528(7) 0.02568(14) Uani 1 1 d .
N2 N 0.53162(13) 0.35566(11) 0.1573(2) 0.0208(4) Uani 1 1 d .
C15 C 0.88281(18) 0.31056(15) 0.1067(3) 0.0333(5) Uani 1 1 d .
H15A H 0.8443 0.2626 0.0304 0.040 Uiso 1 1 calc R
H15B H 0.9364 0.2833 0.2063 0.040 Uiso 1 1 calc R
C12 C 0.78419(17) 0.47151(13) -0.0712(3) 0.0266(5) Uani 1 1 d .
H12A H 0.7313 0.5003 -0.1698 0.032 Uiso 1 1 calc R
H12B H 0.8254 0.5185 0.0044 0.032 Uiso 1 1 calc R
C8 C 0.54155(15) 0.31924(13) 0.0151(3) 0.0194(4) Uani 1 1 d .
C16 C 0.80420(17) 0.36374(14) 0.1810(3) 0.0270(5) Uani 1 1 d .
H16A H 0.8446 0.4045 0.2733 0.032 Uiso 1 1 calc R
H16B H 0.7641 0.3229 0.2390 0.032 Uiso 1 1 calc R
C10 C 0.65699(16) 0.47847(13) 0.1216(3) 0.0241(5) Uani 1 1 d .
H10A H 0.7037 0.5235 0.1946 0.029 Uiso 1 1 calc R
H10B H 0.6056 0.5095 0.0245 0.029 Uiso 1 1 calc R
C9 C 0.59600(16) 0.43123(14) 0.2370(3) 0.0253(5) Uani 1 1 d .
H9A H 0.6478 0.4110 0.3465 0.030 Uiso 1 1 calc R
H9B H 0.5486 0.4746 0.2731 0.030 Uiso 1 1 calc R
C14 C 0.93924(17) 0.36802(16) -0.0017(3) 0.0340(5) Uani 1 1 d .
H14A H 0.9851 0.4113 0.0777 0.041 Uiso 1 1 calc R
H14B H 0.9853 0.3306 -0.0551 0.041 Uiso 1 1 calc R
C11 C 0.72507(15) 0.41722(13) 0.0401(3) 0.0204(4) Uani 1 1 d .
C13 C 0.85949(17) 0.41662(15) -0.1486(3) 0.0309(5) Uani 1 1 d .
H13A H 0.8980 0.4555 -0.2132 0.037 Uiso 1 1 calc R
H13B H 0.8180 0.3735 -0.2344 0.037 Uiso 1 1 calc R
Br1 Br 0.067731(17) 0.113865(16) 0.07808(3) 0.03561(9) Uani 1 1 d .
H1N H 0.495(2) 0.2218(16) -0.135(4) 0.035(7) Uiso 1 1 d .

loop_
_atom_site_aniso_label
_atom_site_aniso_U_11
_atom_site_aniso_U_22
_atom_site_aniso_U_33
_atom_site_aniso_U_23
_atom_site_aniso_U_13
_atom_site_aniso_U_12
N1 0.0216(9) 0.0263(10) 0.0257(11) -0.0076(8) 0.0124(8) -0.0054(7)
C5 0.0164(10) 0.0269(11) 0.0287(12) -0.0006(9) 0.0055(9) 0.0026(8)
C4 0.0172(10) 0.0305(11) 0.0203(11) 0.0034(9) 0.0045(8) -0.0039(8)
C3 0.0282(11) 0.0228(11) 0.0247(12) -0.0001(9) 0.0070(9) -0.0043(8)
C2 0.0246(11) 0.0232(11) 0.0238(12) -0.0018(8) 0.0089(9) 0.0013(8)
C1 0.0177(10) 0.0243(10) 0.0167(11) 0.0002(8) 0.0041(8) -0.0028(8)
C6 0.0200(10) 0.0208(10) 0.0254(12) -0.0002(8) 0.0050(9) -0.0002(8)
S1 0.0218(3) 0.0350(3) 0.0229(3) -0.0065(2) 0.0106(2) -0.0089(2)
N2 0.0206(9) 0.0222(8) 0.0211(10) -0.0016(7) 0.0082(7) -0.0031(7)
C15 0.0287(13) 0.0321(13) 0.0361(14) 0.0021(10) 0.0027(11) 0.0057(9)
C12 0.0223(11) 0.0268(11) 0.0321(13) 0.0053(9) 0.0095(10) -0.0024(9)
C8 0.0158(10) 0.0221(10) 0.0214(11) 0.0019(8) 0.0065(8) 0.0006(8)
C16 0.0260(12) 0.0289(11) 0.0249(12) 0.0023(9) 0.0044(9) -0.0015(9)
C10 0.0232(11) 0.0222(10) 0.0275(12) -0.0032(9) 0.0077(9) -0.0051(8)
C9 0.0245(11) 0.0261(11) 0.0275(12) -0.0062(9) 0.0109(9) -0.0071(9)
C14 0.0187(11) 0.0415(14) 0.0414(15) -0.0066(11) 0.0071(10) 0.0008(9)
C11 0.0174(10) 0.0207(10) 0.0237(11) -0.0004(8) 0.0062(8) -0.0048(8)
C13 0.0250(12) 0.0354(12) 0.0367(14) 0.0018(10) 0.0158(10) -0.0033(10)
Br1 0.02174(13) 0.04014(15) 0.04734(18) 0.00453(11) 0.01319(11) -0.00698(9)

loop_
_atom_type_symbol
_atom_type_description
_atom_type_scat_dispersion_real
_atom_type_scat_dispersion_imag
_atom_type_scat_source
C C 0.0033 0.0016 'International Tables Vol C Tables 4.2.6.8 and 6.1.1.4'
H H 0.0000 0.0000 'International Tables Vol C Tables 4.2.6.8 and 6.1.1.4'
N N 0.0061 0.0033 'International Tables Vol C Tables 4.2.6.8 and 6.1.1.4'
S S 0.1246 0.1234 'International Tables Vol C Tables 4.2.6.8 and 6.1.1.4'
Br Br -0.2901 2.4595 'International Tables Vol C Tables 4.2.6.8 and 6.1.1.4'

loop_
_geom_angle_atom_site_label_1
_geom_angle_atom_site_label_2
_geom_angle_atom_site_label_3
_geom_angle
C8 N1 C1 126.91(18)
C8 N1 H1N 118.8(19)
C1 N1 H1N 114.2(19)
C4 C5 C6 119.26(19)
C4 C5 H5A 120.4
C6 C5 H5A 120.4
C5 C4 C3 121.03(19)
C5 C4 Br1 119.93(15)
C3 C4 Br1 119.02(16)
C4 C3 C2 119.50(19)
C4 C3 H3A 120.3
C2 C3 H3A 120.3
C3 C2 C1 120.46(19)
C3 C2 H2A 119.8
C1 C2 H2A 119.8
C6 C1 C2 119.13(18)
C6 C1 N1 123.10(18)
C2 C1 N1 117.66(18)
C5 C6 C1 120.61(19)
C5 C6 H6A 119.7
C1 C6 H6A 119.7
C8 S1 C11 99.97(9)
C8 N2 C9 122.35(17)
C16 C15 C14 111.75(19)
C16 C15 H15A 109.3
C14 C15 H15A 109.3
C16 C15 H15B 109.3
C14 C15 H15B 109.3
H15A C15 H15B 107.9
C13 C12 C11 113.26(17)
C13 C12 H12A 108.9
C11 C12 H12A 108.9
C13 C12 H12B 108.9
C11 C12 H12B 108.9
H12A C12 H12B 107.7
N2 C8 N1 121.86(18)
N2 C8 S1 129.04(16)
N1 C8 S1 109.09(15)
C15 C16 C11 113.67(18)
C15 C16 H16A 108.8
C11 C16 H16A 108.8
C15 C16 H16B 108.8
C11 C16 H16B 108.8
H16A C16 H16B 107.7
C9 C10 C11 113.78(17)
C9 C10 H10A 108.8
C11 C10 H10A 108.8
C9 C10 H10B 108.8
C11 C10 H10B 108.8
H10A C10 H10B 107.7
N2 C9 C10 116.64(17)
N2 C9 H9A 108.1
C10 C9 H9A 108.1
N2 C9 H9B 108.1
C10 C9 H9B 108.1
H9A C9 H9B 107.3
C13 C14 C15 111.11(18)
C13 C14 H14A 109.4
C15 C14 H14A 109.4
C13 C14 H14B 109.4
C15 C14 H14B 109.4
H14A C14 H14B 108.0
C16 C11 C10 112.32(17)
C16 C11 C12 110.27(17)
C10 C11 C12 109.53(17)
C16 C11 S1 111.09(14)
C10 C11 S1 106.61(13)
C12 C11 S1 106.82(14)
C12 C13 C14 110.61(19)
C12 C13 H13A 109.5
C14 C13 H13A 109.5
C12 C13 H13B 109.5
C14 C13 H13B 109.5
H13A C13 H13B 108.1

loop_
_geom_bond_atom_site_label_1
_geom_bond_atom_site_label_2
_geom_bond_distance
N1 C8 1.370(3)
N1 C1 1.410(3)
N1 H1N 0.79(3)
C5 C4 1.378(3)
C5 C6 1.386(3)
C5 H5A 0.9500
C4 C3 1.379(3)
C4 Br1 1.903(2)
C3 C2 1.383(3)
C3 H3A 0.9500
C2 C1 1.390(3)
C2 H2A 0.9500
C1 C6 1.388(3)
C6 H6A 0.9500
S1 C8 1.784(2)
S1 C11 1.839(2)
N2 C8 1.272(3)
N2 C9 1.461(3)
C15 C16 1.527(3)
C15 C14 1.525(3)
C15 H15A 0.9900
C15 H15B 0.9900
C12 C13 1.522(3)
C12 C11 1.536(3)
C12 H12A 0.9900
C12 H12B 0.9900
C16 C11 1.530(3)
C16 H16A 0.9900
C16 H16B 0.9900
C10 C9 1.520(3)
C10 C11 1.528(3)
C10 H10A 0.9900
C10 H10B 0.9900
C9 H9A 0.9900
C9 H9B 0.9900
C14 C13 1.522(3)
C14 H14A 0.9900
C14 H14B 0.9900
C13 H13A 0.9900
C13 H13B 0.9900

loop_
_geom_hbond_atom_site_label_D
_geom_hbond_atom_site_label_H
_geom_hbond_atom_site_label_A
_geom_hbond_distance_DH
_geom_hbond_distance_HA
_geom_hbond_distance_DA
_geom_hbond_angle_DHA
_geom_hbond_site_symmetry_A
N1 H1N N2 0.79(3) 2.15(3) 2.934(3) 176(3) 4_565

loop_
_cod_related_entry_id
_cod_related_entry_database
_cod_related_entry_code
1 ChemSpider 30652508
